data_4129414
loop_
_publ_author_name
'Fukata, Yukihiro'
'Asano, Keisuke'
'Matsubara, Seijiro'

_publ_section_title
;
 Facile net cycloaddition approach to optically active
 1,5-benzothiazepines.
;
_journal_issue 16
_journal_name_full 'Journal of the American Chemical Society'
_journal_page_first 5320
_journal_page_last 5323
_journal_paper_doi 10.1021/jacs.5b02537
_journal_volume 137
_journal_year 2015
_chemical_formula_moiety 'C22 H19 N O3 S2'
_chemical_formula_sum 'C22 H19 N O3 S2'
_chemical_formula_weight 409.52
_space_group_IT_number 18
_space_group_name_Hall 'P 2 2ab'
_space_group_name_H-M_alt 'P 21 21 2'
_symmetry_cell_setting orthorhombic
_symmetry_Int_Tables_number 18
_symmetry_space_group_name_Hall 'P 2 2ab'
_symmetry_space_group_name_H-M 'P 21 21 2'
_atom_sites_solution_hydrogens geom
_atom_sites_solution_primary direct
_atom_sites_solution_secondary difmap
_cell_angle_alpha 90.0000
_cell_angle_beta 90.0000
_cell_angle_gamma 90.0000
_cell_formula_units_Z 4
_cell_length_a 12.4202(10)
_cell_length_b 18.5765(15)
_cell_length_c 8.4080(7)
_cell_measurement_reflns_used 19384
_cell_measurement_temperature 293
_cell_measurement_theta_max 27.53
_cell_measurement_theta_min 3.13
_cell_volume 1939.9(3)
_computing_cell_refinement 'CrystalClear-SM Auto 2.0 r15'
_computing_data_collection 'CrystalClear-SM Auto 2.0 r15 (Rigaku, 2011)'
_computing_data_reduction 'CrystalClear-SM Auto 2.0 r15'
_computing_molecular_graphics 'CrystalStructure 4.0'
_computing_publication_material 'CrystalStructure 4.0 (Rigaku, 2010)'
_computing_structure_refinement 'SHELXL97 (Sheldrick, 2008)'
_computing_structure_solution 'SIR2004 (Burla, et al., 2005)'
_diffrn_ambient_temperature 293
_diffrn_detector_area_resol_mean 6.849
_diffrn_measured_fraction_theta_full 0.996
_diffrn_measured_fraction_theta_max 0.996
_diffrn_measurement_device_type 'Rigaku XtaLAB mini'
_diffrn_measurement_method \w
_diffrn_radiation_type 'Mo K\a'
_diffrn_radiation_wavelength 0.71075
_diffrn_reflns_av_R_equivalents 0.0154
_diffrn_reflns_limit_h_max 16
_diffrn_reflns_limit_h_min -16
_diffrn_reflns_limit_k_max 24
_diffrn_reflns_limit_k_min -24
_diffrn_reflns_limit_l_max 10
_diffrn_reflns_limit_l_min -10
_diffrn_reflns_number 19465
_diffrn_reflns_theta_full 27.49
_diffrn_reflns_theta_max 27.48
_diffrn_standards_number 0
_exptl_absorpt_coefficient_mu 0.298
_exptl_absorpt_correction_type none
_exptl_crystal_colour Colorless
_exptl_crystal_density_diffrn 1.402
_exptl_crystal_density_method 'not measured'
_exptl_crystal_description Prism
_exptl_crystal_F_000 856.00
_exptl_crystal_size_max 0.460
_exptl_crystal_size_mid 0.440
_exptl_crystal_size_min 0.200
_refine_diff_density_max 0.190
_refine_diff_density_min -0.210
_refine_ls_abs_structure_details 'Flack, H. D. (1983), Acta Cryst. A39, 876-881.  1905 Friedel Pairs'
_refine_ls_abs_structure_Flack 0.01(4)
_refine_ls_extinction_method none
_refine_ls_goodness_of_fit_ref 1.077
_refine_ls_hydrogen_treatment constr
_refine_ls_number_parameters 253
_refine_ls_number_reflns 4431
_refine_ls_number_restraints 0
_refine_ls_R_factor_gt 0.0218
_refine_ls_shift/su_max 0.000
_refine_ls_structure_factor_coef Fsqd
_refine_ls_weighting_details 'w = 1/[\s^2^(Fo^2^)+(0.0378P)^2^+0.3067P] where P=(Fo^2^+2Fc^2^)/3'
_refine_ls_weighting_scheme calc
_refine_ls_wR_factor_ref 0.0609
_reflns_number_gt 4374
_reflns_number_total 4431
_reflns_threshold_expression F^2^>2.0\s(F^2^)
_cod_data_source_file ja5b02537_si_002.cif
_cod_data_source_block User-defined
_cod_database_code 4129414

loop_
_symmetry_equiv_pos_site_id
_symmetry_equiv_pos_as_xyz
1 +X,+Y,+Z
2 1/2+X,1/2-Y,-Z
3 1/2-X,1/2+Y,-Z
4 -X,-Y,+Z

loop_
_atom_site_label
_atom_site_type_symbol
_atom_site_fract_x
_atom_site_fract_y
_atom_site_fract_z
_atom_site_U_iso_or_equiv
_atom_site_adp_type
_atom_site_occupancy
_atom_site_symmetry_multiplicity
_atom_site_calc_flag
_atom_site_refinement_flags
S1 S 0.30556(2) 0.118707(15) 0.48583(3) 0.02012(7) Uani 1.0 4 d .
S2 S 0.43982(3) 0.284790(17) 0.78497(4) 0.02539(8) Uani 1.0 4 d .
O24 O 0.34054(8) 0.05821(5) 0.39558(11) 0.0274(2) Uani 1.0 4 d .
O25 O 0.22443(7) 0.16567(5) 0.42221(12) 0.0298(2) Uani 1.0 4 d .
O27 O 0.50777(7) 0.08112(5) 0.62251(11) 0.02471(19) Uani 1.0 4 d .
N26 N 0.41323(8) 0.17411(5) 0.51792(13) 0.01972(19) Uani 1.0 4 d .
C2 C 0.59323(9) 0.19623(6) 0.63464(14) 0.0208(3) Uani 1.0 4 d .
C3 C 0.57068(9) 0.23760(6) 0.79043(15) 0.0211(3) Uani 1.0 4 d .
C4 C 0.49537(12) 0.09773(7) 1.10438(15) 0.0276(3) Uani 1.0 4 d .
C5 C 0.40899(9) 0.24837(6) 0.46841(15) 0.0202(3) Uani 1.0 4 d .
C6 C 0.50447(9) 0.14451(6) 0.59223(14) 0.0194(3) Uani 1.0 4 d .
C7 C 0.18967(11) 0.13043(7) 0.75893(16) 0.0274(3) Uani 1.0 4 d .
C8 C 0.26689(10) 0.00127(7) 0.88232(15) 0.0252(3) Uani 1.0 4 d .
C9 C 0.26445(9) 0.08955(6) 0.67523(14) 0.0199(3) Uani 1.0 4 d .
C10 C 0.30334(10) 0.02482(6) 0.73472(15) 0.0221(3) Uani 1.0 4 d .
C11 C 0.15382(11) 0.10540(8) 0.90552(17) 0.0302(3) Uani 1.0 4 d .
C12 C 0.42337(10) 0.30375(7) 0.57967(15) 0.0225(3) Uani 1.0 4 d .
C13 C 0.57163(10) 0.19135(6) 0.93890(14) 0.0207(3) Uani 1.0 4 d .
C14 C 0.58026(12) 0.10361(7) 1.21017(16) 0.0291(3) Uani 1.0 4 d .
C15 C 0.19145(10) 0.04095(7) 0.96880(15) 0.0262(3) Uani 1.0 4 d .
C16 C 0.39174(11) 0.33586(7) 0.25871(16) 0.0279(3) Uani 1.0 4 d .
C17 C 0.39540(10) 0.26449(7) 0.30784(15) 0.0242(3) Uani 1.0 4 d .
C18 C 0.48994(10) 0.14132(7) 0.97087(15) 0.0245(3) Uani 1.0 4 d .
C19 C 0.42201(11) 0.37504(7) 0.52696(17) 0.0279(3) Uani 1.0 4 d .
C20 C 0.65686(10) 0.19751(7) 1.04606(15) 0.0252(3) Uani 1.0 4 d .
C21 C 0.66062(12) 0.15406(8) 1.18118(16) 0.0296(3) Uani 1.0 4 d .
C22 C 0.15149(12) 0.01337(9) 1.12707(17) 0.0373(4) Uani 1.0 4 d .
C23 C 0.40453(11) 0.39104(7) 0.36814(18) 0.0307(3) Uani 1.0 4 d .
H2A H 0.6022 0.2305 0.5486 0.0250 Uiso 1.0 4 calc R
H2B H 0.6601 0.1698 0.6457 0.0250 Uiso 1.0 4 calc R
H3 H 0.6270 0.2741 0.8024 0.0254 Uiso 1.0 4 calc R
H4 H 0.4413 0.0641 1.1231 0.0331 Uiso 1.0 4 calc R
H7 H 0.1642 0.1736 0.7177 0.0329 Uiso 1.0 4 calc R
H8 H 0.2932 -0.0416 0.9241 0.0302 Uiso 1.0 4 calc R
H10 H 0.3528 -0.0022 0.6770 0.0265 Uiso 1.0 4 calc R
H11 H 0.1037 0.1323 0.9624 0.0362 Uiso 1.0 4 calc R
H14 H 0.5835 0.0742 1.2995 0.0349 Uiso 1.0 4 calc R
H16 H 0.3807 0.3467 0.1520 0.0334 Uiso 1.0 4 calc R
H17 H 0.3888 0.2276 0.2337 0.0290 Uiso 1.0 4 calc R
H18 H 0.4317 0.1374 0.9020 0.0294 Uiso 1.0 4 calc R
H19 H 0.4330 0.4122 0.5993 0.0335 Uiso 1.0 4 calc R
H20 H 0.7114 0.2307 1.0273 0.0303 Uiso 1.0 4 calc R
H21 H 0.7174 0.1589 1.2526 0.0355 Uiso 1.0 4 calc R
H22A H 0.2107 0.0100 1.2000 0.0447 Uiso 1.0 4 calc R
H22B H 0.1198 -0.0333 1.1131 0.0447 Uiso 1.0 4 calc R
H22C H 0.0985 0.0459 1.1688 0.0447 Uiso 1.0 4 calc R
H23 H 0.4014 0.4387 0.3349 0.0368 Uiso 1.0 4 calc R

loop_
_atom_site_aniso_label
_atom_site_aniso_U_11
_atom_site_aniso_U_22
_atom_site_aniso_U_33
_atom_site_aniso_U_12
_atom_site_aniso_U_13
_atom_site_aniso_U_23
S1 0.01943(13) 0.02009(13) 0.02083(14) 0.00019(10) -0.00356(11) 0.00102(10)
S2 0.03045(16) 0.02705(15) 0.01867(14) 0.00616(12) 0.00209(12) -0.00029(11)
O24 0.0319(5) 0.0260(5) 0.0242(5) -0.0031(4) 0.0010(4) -0.0052(4)
O25 0.0236(5) 0.0317(5) 0.0343(5) 0.0021(4) -0.0082(4) 0.0077(4)
O27 0.0241(5) 0.0185(4) 0.0315(5) 0.0038(4) -0.0022(4) 0.0030(4)
N26 0.0188(5) 0.0169(5) 0.0235(5) 0.0006(4) -0.0034(4) 0.0033(4)
C2 0.0180(5) 0.0234(6) 0.0210(6) -0.0006(5) 0.0017(5) 0.0018(5)
C3 0.0210(5) 0.0224(6) 0.0201(6) -0.0034(5) -0.0008(5) 0.0013(5)
C4 0.0340(7) 0.0243(6) 0.0244(6) -0.0032(5) 0.0075(6) 0.0007(5)
C5 0.0206(5) 0.0177(5) 0.0223(6) 0.0018(4) 0.0001(5) 0.0042(5)
C6 0.0180(5) 0.0230(6) 0.0171(5) 0.0030(5) 0.0014(5) 0.0003(5)
C7 0.0263(6) 0.0250(6) 0.0310(7) 0.0063(5) 0.0010(6) -0.0013(5)
C8 0.0227(6) 0.0239(6) 0.0289(7) -0.0027(5) -0.0028(5) 0.0051(5)
C9 0.0185(5) 0.0207(5) 0.0204(6) -0.0014(5) -0.0002(5) 0.0001(5)
C10 0.0197(5) 0.0199(5) 0.0267(6) 0.0002(5) 0.0011(5) -0.0008(5)
C11 0.0271(6) 0.0340(7) 0.0296(7) 0.0035(6) 0.0053(6) -0.0055(6)
C12 0.0234(6) 0.0224(6) 0.0218(6) 0.0034(5) 0.0012(5) 0.0022(5)
C13 0.0226(6) 0.0213(5) 0.0183(6) -0.0004(5) 0.0006(5) 0.0001(5)
C14 0.0400(7) 0.0275(7) 0.0197(6) 0.0074(6) 0.0035(6) 0.0032(5)
C15 0.0210(6) 0.0343(7) 0.0234(6) -0.0069(5) -0.0022(5) -0.0015(5)
C16 0.0280(6) 0.0313(7) 0.0243(7) 0.0024(5) -0.0010(5) 0.0101(5)
C17 0.0257(6) 0.0254(6) 0.0214(6) 0.0017(5) -0.0014(5) 0.0017(5)
C18 0.0248(6) 0.0283(6) 0.0203(6) -0.0053(5) 0.0004(5) 0.0008(5)
C19 0.0320(7) 0.0201(6) 0.0317(7) 0.0022(5) 0.0004(6) 0.0005(5)
C20 0.0248(6) 0.0262(6) 0.0247(7) -0.0022(5) -0.0019(5) -0.0018(5)
C21 0.0314(7) 0.0351(7) 0.0223(6) 0.0044(6) -0.0060(5) 0.0005(5)
C22 0.0318(7) 0.0536(10) 0.0265(7) -0.0082(7) 0.0021(6) 0.0035(7)
C23 0.0329(7) 0.0210(6) 0.0382(8) 0.0014(5) -0.0004(6) 0.0103(6)

loop_
_atom_type_symbol
_atom_type_description
_atom_type_scat_dispersion_real
_atom_type_scat_dispersion_imag
_atom_type_scat_source
S S 0.1246 0.1234
;
International Tables for Crystallography
(1992, Vol. C, Tables 4.2.6.8 and 6.1.1.4)
;
N N 0.0061 0.0033
;
International Tables for Crystallography
(1992, Vol. C, Tables 4.2.6.8 and 6.1.1.4)
;
C C 0.0033 0.0016
;
International Tables for Crystallography
(1992, Vol. C, Tables 4.2.6.8 and 6.1.1.4)
;
H H 0.0000 0.0000
;
International Tables for Crystallography
(1992, Vol. C, Table 6.1.1.4)
;
O O 0.0106 0.0060
;
International Tables for Crystallography
(1992, Vol. C, Tables 4.2.6.8 and 6.1.1.4)
;

loop_
_geom_angle_atom_site_label_1
_geom_angle_atom_site_label_2
_geom_angle_atom_site_label_3
_geom_angle
_geom_angle_publ_flag
O24 S1 O25 119.67(6) yes
O24 S1 N26 108.71(6) yes
O24 S1 C9 109.16(6) yes
O25 S1 N26 104.01(6) yes
O25 S1 C9 108.71(6) yes
N26 S1 C9 105.65(6) yes
C3 S2 C12 102.70(6) yes
S1 N26 C5 120.13(8) yes
S1 N26 C6 117.73(8) yes
C5 N26 C6 122.13(10) yes
C3 C2 C6 112.69(10) yes
S2 C3 C2 112.00(8) yes
S2 C3 C13 107.24(8) yes
C2 C3 C13 114.53(10) yes
C14 C4 C18 120.77(13) yes
N26 C5 C12 120.32(11) yes
N26 C5 C17 119.33(11) yes
C12 C5 C17 120.29(11) yes
O27 C6 N26 120.22(11) yes
O27 C6 C2 123.27(11) yes
N26 C6 C2 116.48(10) yes
C9 C7 C11 118.67(12) yes
C10 C8 C15 121.11(12) yes
S1 C9 C7 118.95(9) yes
S1 C9 C10 119.47(9) yes
C7 C9 C10 121.51(12) yes
C8 C10 C9 118.70(12) yes
C7 C11 C15 121.28(13) yes
S2 C12 C5 121.23(10) yes
S2 C12 C19 119.90(10) yes
C5 C12 C19 118.85(12) yes
C3 C13 C18 121.88(11) yes
C3 C13 C20 119.44(11) yes
C18 C13 C20 118.67(11) yes
C4 C14 C21 119.17(13) yes
C8 C15 C11 118.73(12) yes
C8 C15 C22 120.02(12) yes
C11 C15 C22 121.25(13) yes
C17 C16 C23 120.29(13) yes
C5 C17 C16 119.81(12) yes
C4 C18 C13 120.50(12) yes
C12 C19 C23 120.75(13) yes
C13 C20 C21 120.28(12) yes
C14 C21 C20 120.59(13) yes
C16 C23 C19 119.94(13) yes
C3 C2 H2A 109.055 no
C3 C2 H2B 109.050 no
C6 C2 H2A 109.054 no
C6 C2 H2B 109.057 no
H2A C2 H2B 107.815 no
S2 C3 H3 107.590 no
C2 C3 H3 107.600 no
C13 C3 H3 107.595 no
C14 C4 H4 119.611 no
C18 C4 H4 119.615 no
C9 C7 H7 120.669 no
C11 C7 H7 120.663 no
C10 C8 H8 119.446 no
C15 C8 H8 119.442 no
C8 C10 H10 120.651 no
C9 C10 H10 120.653 no
C7 C11 H11 119.361 no
C15 C11 H11 119.357 no
C4 C14 H14 120.413 no
C21 C14 H14 120.418 no
C17 C16 H16 119.856 no
C23 C16 H16 119.853 no
C5 C17 H17 120.092 no
C16 C17 H17 120.094 no
C4 C18 H18 119.751 no
C13 C18 H18 119.753 no
C12 C19 H19 119.622 no
C23 C19 H19 119.628 no
C13 C20 H20 119.861 no
C21 C20 H20 119.859 no
C14 C21 H21 119.707 no
C20 C21 H21 119.705 no
C15 C22 H22A 109.475 no
C15 C22 H22B 109.471 no
C15 C22 H22C 109.474 no
H22A C22 H22B 109.470 no
H22A C22 H22C 109.470 no
H22B C22 H22C 109.468 no
C16 C23 H23 120.034 no
C19 C23 H23 120.029 no

loop_
_geom_bond_atom_site_label_1
_geom_bond_atom_site_label_2
_geom_bond_distance
_geom_bond_publ_flag
S1 O24 1.4239(10) yes
S1 O25 1.4362(10) yes
S1 N26 1.7089(11) yes
S1 C9 1.7579(12) yes
S2 C3 1.8472(12) yes
S2 C12 1.7735(14) yes
O27 C6 1.2055(15) yes
N26 C5 1.4419(15) yes
N26 C6 1.4060(16) yes
C2 C3 1.5443(17) yes
C2 C6 1.5052(16) yes
C3 C13 1.5155(17) yes
C4 C14 1.384(2) yes
C4 C18 1.3858(18) yes
C5 C12 1.4019(18) yes
C5 C17 1.3932(18) yes
C7 C9 1.3909(18) yes
C7 C11 1.391(2) yes
C8 C10 1.3916(18) yes
C8 C15 1.3964(18) yes
C9 C10 1.3890(16) yes
C11 C15 1.391(2) yes
C12 C19 1.3966(19) yes
C13 C18 1.4019(18) yes
C13 C20 1.3948(18) yes
C14 C21 1.391(2) yes
C15 C22 1.510(2) yes
C16 C17 1.3894(19) yes
C16 C23 1.387(2) yes
C19 C23 1.385(2) yes
C20 C21 1.3944(19) yes
C2 H2A 0.970 no
C2 H2B 0.970 no
C3 H3 0.980 no
C4 H4 0.930 no
C7 H7 0.930 no
C8 H8 0.930 no
C10 H10 0.930 no
C11 H11 0.930 no
C14 H14 0.930 no
C16 H16 0.930 no
C17 H17 0.930 no
C18 H18 0.930 no
C19 H19 0.930 no
C20 H20 0.930 no
C21 H21 0.930 no
C22 H22A 0.960 no
C22 H22B 0.960 no
C22 H22C 0.960 no
C23 H23 0.930 no

loop_
_geom_contact_atom_site_label_1
_geom_contact_atom_site_label_2
_geom_contact_distance
_geom_contact_publ_flag
_geom_contact_site_symmetry_2
S1 O27 2.8488(10) no .
S1 C17 3.2892(14) no .
S2 N26 3.0624(11) no .
S2 C6 3.1720(12) no .
S2 C18 3.1518(14) no .
O24 O27 2.8523(14) no .
O24 C6 3.0740(15) no .
O24 C10 2.9545(16) no .
O25 C5 2.7867(15) no .
O25 C7 2.9378(17) no .
O25 C17 2.9671(16) no .
O27 C3 3.3247(15) no .
O27 C5 3.5829(15) no .
O27 C9 3.0584(15) no .
O27 C10 2.9036(16) no .
O27 C13 3.4495(15) no .
O27 C18 3.1431(16) no .
N26 C3 3.2350(16) no .
N26 C7 3.5319(18) no .
N26 C10 3.5884(16) no .
C2 C5 2.8510(17) no .
C2 C12 2.9417(17) no .
C2 C18 3.2678(18) no .
C2 C20 3.5484(18) no .
C3 C5 3.3770(18) no .
C4 C20 2.7747(19) no .
C5 C23 2.7817(18) no .
C6 C9 3.2274(16) no .
C6 C10 3.5524(17) no .
C6 C12 3.1267(18) no .
C6 C13 3.1542(17) no .
C6 C17 3.5384(18) no .
C6 C18 3.1893(18) no .
C7 C8 2.7844(19) no .
C9 C15 2.7803(18) no .
C10 C11 2.7842(19) no .
C12 C16 2.7916(19) no .
C13 C14 2.8054(18) no .
C17 C19 2.7787(19) no .
C18 C21 2.7707(19) no .
O24 C4 3.1987(17) no 1_554
O24 C14 3.4650(18) no 1_554
O24 C14 3.5262(17) no 4_654
O24 C22 3.3622(18) no 1_554
O25 C2 3.0766(15) no 2_456
O25 C3 3.1736(15) no 2_456
O27 O27 3.0200(14) no 4_655
O27 C10 3.2042(15) no 4_655
N26 C14 3.5657(18) no 1_554
C2 O25 3.0766(15) no 2_556
C3 O25 3.1736(15) no 2_556
C4 O24 3.1987(17) no 1_556
C6 C14 3.4326(18) no 1_554
C10 O27 3.2042(15) no 4_655
C14 O24 3.4650(18) no 1_556
C14 O24 3.5262(17) no 4_656
C14 N26 3.5657(18) no 1_556
C14 C6 3.4326(18) no 1_556
C22 O24 3.3622(18) no 1_556
S1 H7 2.8153 no .
S1 H10 2.8244 no .
S1 H17 3.1068 no .
S2 H2A 3.0054 no .
S2 H18 2.9118 no .
S2 H19 2.8363 no .
O24 H10 2.6239 no .
O24 H17 3.4800 no .
O25 H7 2.5990 no .
O25 H17 2.8287 no .
O27 H2A 3.0761 no .
O27 H2B 2.5160 no .
O27 H10 2.5129 no .
O27 H18 2.7398 no .
N26 H2A 2.5831 no .
N26 H2B 3.2503 no .
N26 H7 3.5201 no .
N26 H17 2.6054 no .
N26 H18 3.3084 no .
C2 H18 3.2055 no .
C3 H18 2.7071 no .
C3 H20 2.6530 no .
C4 H21 3.2318 no .
C5 H2A 2.5146 no .
C5 H16 3.2463 no .
C5 H19 3.2498 no .
C6 H3 3.3523 no .
C6 H10 3.3899 no .
C6 H18 2.7600 no .
C7 H10 3.2638 no .
C7 H18 3.2398 no .
C8 H4 3.1869 no .
C8 H11 3.2377 no .
C8 H18 3.2568 no .
C8 H22A 2.7656 no .
C8 H22B 2.7412 no .
C8 H22C 3.2958 no .
C9 H8 3.2315 no .
C9 H11 3.2317 no .
C9 H18 2.9557 no .
C10 H7 3.2637 no .
C10 H18 2.9813 no .
C11 H8 3.2374 no .
C11 H18 3.5017 no .
C11 H22A 3.1260 no .
C11 H22B 3.1412 no .
C11 H22C 2.5674 no .
C12 H2A 2.6176 no .
C12 H3 3.1950 no .
C12 H17 3.2629 no .
C12 H23 3.2555 no .
C13 H2A 3.3824 no .
C13 H2B 2.7289 no .
C13 H4 3.2562 no .
C13 H21 3.2551 no .
C14 H18 3.2426 no .
C14 H20 3.2550 no .
C15 H4 3.3913 no .
C15 H7 3.2632 no .
C15 H10 3.2675 no .
C15 H18 3.5248 no .
C16 H19 3.2364 no .
C17 H2A 3.3307 no .
C17 H23 3.2460 no .
C18 H2B 3.4961 no .
C18 H3 3.3154 no .
C18 H14 3.2469 no .
C18 H20 3.2483 no .
C19 H2A 3.5000 no .
C19 H16 3.2378 no .
C20 H2B 3.4058 no .
C20 H3 2.5219 no .
C20 H14 3.2588 no .
C20 H18 3.2465 no .
C21 H4 3.2323 no .
C22 H8 2.6561 no .
C22 H11 2.6737 no .
C23 H17 3.2459 no .
H2A H3 2.3033 no .
H2B H3 2.3801 no .
H2B H20 3.4619 no .
H3 H20 2.3074 no .
H4 H8 3.1692 no .
H4 H14 2.3140 no .
H4 H18 2.3069 no .
H4 H22A 3.1036 no .
H7 H11 2.3209 no .
H8 H10 2.3230 no .
H8 H22A 2.7116 no .
H8 H22B 2.6807 no .
H8 H22C 3.5673 no .
H10 H18 3.3560 no .
H11 H22A 3.3044 no .
H11 H22B 3.3334 no .
H11 H22C 2.3640 no .
H14 H21 2.3225 no .
H16 H17 2.3189 no .
H16 H23 2.3150 no .
H19 H23 2.3106 no .
H20 H21 2.3184 no .
S1 H22A 3.3526 no 1_554
S2 H11 3.3212 no 2_557
S2 H16 3.3737 no 1_556
S2 H20 3.2591 no 2_457
S2 H21 2.9713 no 2_457
S2 H22B 3.5633 no 3_557
O24 H4 2.6130 no 1_554
O24 H14 3.1382 no 1_554
O24 H14 2.7552 no 4_654
O24 H22A 2.4708 no 1_554
O24 H22C 3.5675 no 1_554
O25 H2A 2.4667 no 2_456
O25 H2B 3.2109 no 2_456
O25 H3 2.5063 no 2_456
O25 H22A 3.4469 no 1_554
O25 H22C 3.4550 no 1_554
O27 H10 2.3145 no 4_655
O27 H14 2.8769 no 1_554
N26 H14 3.3602 no 1_554
C3 H11 3.2144 no 2_557
C4 H4 3.1119 no 4_655
C4 H8 3.2063 no 4_655
C4 H17 2.9586 no 1_556
C5 H2B 3.5759 no 2_456
C6 H10 3.2613 no 4_655
C6 H14 2.9542 no 1_554
C7 H20 3.1551 no 2_457
C8 H16 3.4190 no 3_546
C8 H23 3.0089 no 3_546
C9 H23 3.4781 no 3_546
C10 H23 3.0602 no 3_546
C11 H3 3.3391 no 2_457
C11 H16 3.5406 no 2_456
C11 H20 3.1775 no 2_457
C12 H21 3.0030 no 2_457
C13 H8 3.2512 no 4_655
C13 H11 3.4035 no 2_557
C13 H17 3.4286 no 1_556
C14 H4 3.2121 no 4_655
C14 H8 3.0955 no 4_655
C14 H17 3.3162 no 1_556
C14 H22A 3.3467 no 4_655
C15 H23 3.3847 no 3_546
C16 H2B 2.9887 no 2_456
C16 H7 3.3939 no 2_556
C16 H8 3.5803 no 3_556
C16 H11 3.2767 no 2_556
C16 H20 3.5114 no 2_456
C17 H2B 3.1911 no 2_456
C17 H3 3.5334 no 2_456
C17 H7 3.5369 no 2_556
C18 H8 3.2923 no 4_655
C18 H17 3.0051 no 1_556
C19 H21 3.2083 no 2_457
C19 H22B 3.5109 no 3_557
C20 H7 3.1118 no 2_557
C20 H8 3.1341 no 4_655
C20 H11 3.2310 no 2_557
C20 H16 3.3425 no 2_556
C21 H2A 3.4769 no 1_556
C21 H7 3.3121 no 2_557
C21 H8 3.0602 no 4_655
C21 H22A 3.4448 no 4_655
C21 H22B 3.5766 no 4_655
C22 H19 3.1505 no 3_547
C22 H22B 3.3923 no 4_555
C22 H22C 3.3130 no 4_555
C23 H2B 3.2409 no 2_456
C23 H7 3.5161 no 2_556
H2A O25 2.4667 no 2_556
H2A C21 3.4769 no 1_554
H2A H7 2.9626 no 2_556
H2A H14 3.5879 no 1_554
H2A H21 3.1646 no 1_554
H2B O25 3.2109 no 2_556
H2B C5 3.5759 no 2_556
H2B C16 2.9887 no 2_556
H2B C17 3.1911 no 2_556
H2B C23 3.2409 no 2_556
H2B H8 3.3883 no 4_655
H2B H10 3.1270 no 4_655
H2B H14 3.5395 no 1_554
H2B H16 3.2390 no 2_556
H2B H17 3.5680 no 2_556
H2B H21 3.3871 no 1_554
H3 O25 2.5063 no 2_556
H3 C11 3.3391 no 2_557
H3 C17 3.5334 no 2_556
H3 H11 2.6493 no 2_557
H3 H17 3.2657 no 2_556
H3 H22C 3.3703 no 2_557
H4 O24 2.6130 no 1_556
H4 C4 3.1119 no 4_655
H4 C14 3.2121 no 4_655
H4 H4 2.7930 no 4_655
H4 H14 2.9830 no 4_655
H4 H17 3.2420 no 1_556
H7 C16 3.3939 no 2_456
H7 C17 3.5369 no 2_456
H7 C20 3.1118 no 2_457
H7 C21 3.3121 no 2_457
H7 C23 3.5161 no 2_456
H7 H2A 2.9626 no 2_456
H7 H20 2.8455 no 2_457
H7 H21 3.1906 no 2_457
H8 C4 3.2063 no 4_655
H8 C13 3.2512 no 4_655
H8 C14 3.0955 no 4_655
H8 C16 3.5803 no 3_546
H8 C18 3.2923 no 4_655
H8 C20 3.1341 no 4_655
H8 C21 3.0602 no 4_655
H8 H2B 3.3883 no 4_655
H8 H14 3.5603 no 4_655
H8 H16 3.0625 no 3_546
H8 H21 3.5199 no 4_655
H8 H23 3.2736 no 3_546
H10 O27 2.3145 no 4_655
H10 C6 3.2613 no 4_655
H10 H2B 3.1270 no 4_655
H10 H14 3.5337 no 4_654
H10 H23 3.3430 no 3_546
H11 S2 3.3212 no 2_457
H11 C3 3.2144 no 2_457
H11 C13 3.4035 no 2_457
H11 C16 3.2767 no 2_456
H11 C20 3.2310 no 2_457
H11 H3 2.6493 no 2_457
H11 H16 2.9582 no 2_456
H11 H20 2.8763 no 2_457
H11 H22B 3.5624 no 4_555
H14 O24 3.1382 no 1_556
H14 O24 2.7552 no 4_656
H14 O27 2.8769 no 1_556
H14 N26 3.3602 no 1_556
H14 C6 2.9542 no 1_556
H14 H2A 3.5879 no 1_556
H14 H2B 3.5395 no 1_556
H14 H4 2.9830 no 4_655
H14 H8 3.5603 no 4_655
H14 H10 3.5337 no 4_656
H14 H14 3.4501 no 4_655
H14 H22A 3.1106 no 4_655
H16 S2 3.3737 no 1_554
H16 C8 3.4190 no 3_556
H16 C11 3.5406 no 2_556
H16 C20 3.3425 no 2_456
H16 H2B 3.2390 no 2_456
H16 H8 3.0625 no 3_556
H16 H11 2.9582 no 2_556
H16 H20 2.9595 no 2_456
H16 H22B 3.1517 no 3_556
H17 C4 2.9586 no 1_554
H17 C13 3.4286 no 1_554
H17 C14 3.3162 no 1_554
H17 C18 3.0051 no 1_554
H17 H2B 3.5680 no 2_456
H17 H3 3.2657 no 2_456
H17 H4 3.2420 no 1_554
H17 H18 3.2975 no 1_554
H17 H20 3.2048 no 2_456
H18 H17 3.2975 no 1_556
H19 C22 3.1505 no 3_557
H19 H21 3.2347 no 2_457
H19 H22A 3.0549 no 3_557
H19 H22B 2.7021 no 3_557
H19 H22C 2.9386 no 2_557
H19 H22C 3.1823 no 3_557
H20 S2 3.2591 no 2_557
H20 C7 3.1551 no 2_557
H20 C11 3.1775 no 2_557
H20 C16 3.5114 no 2_556
H20 H7 2.8455 no 2_557
H20 H11 2.8763 no 2_557
H20 H16 2.9595 no 2_556
H20 H17 3.2048 no 2_556
H21 S2 2.9713 no 2_557
H21 C12 3.0030 no 2_557
H21 C19 3.2083 no 2_557
H21 H2A 3.1646 no 1_556
H21 H2B 3.3871 no 1_556
H21 H7 3.1906 no 2_557
H21 H8 3.5199 no 4_655
H21 H19 3.2347 no 2_557
H21 H22A 3.2914 no 4_655
H21 H22B 3.3017 no 4_655
H22A S1 3.3526 no 1_556
H22A O24 2.4708 no 1_556
H22A O25 3.4469 no 1_556
H22A C14 3.3467 no 4_655
H22A C21 3.4448 no 4_655
H22A H14 3.1106 no 4_655
H22A H19 3.0549 no 3_547
H22A H21 3.2914 no 4_655
H22B S2 3.5633 no 3_547
H22B C19 3.5109 no 3_547
H22B C21 3.5766 no 4_655
H22B C22 3.3923 no 4_555
H22B H11 3.5624 no 4_555
H22B H16 3.1517 no 3_546
H22B H19 2.7021 no 3_547
H22B H21 3.3017 no 4_655
H22B H22B 3.2242 no 4_555
H22B H22C 2.7616 no 4_555
H22C O24 3.5675 no 1_556
H22C O25 3.4550 no 1_556
H22C C22 3.3130 no 4_555
H22C H3 3.3703 no 2_457
H22C H19 2.9386 no 2_457
H22C H19 3.1823 no 3_547
H22C H22B 2.7616 no 4_555
H22C H22C 2.9826 no 4_555
H23 C8 3.0089 no 3_556
H23 C9 3.4781 no 3_556
H23 C10 3.0602 no 3_556
H23 C15 3.3847 no 3_556
H23 H8 3.2736 no 3_556
H23 H10 3.3430 no 3_556
H23 H23 3.3436 no 4_665

loop_
_geom_torsion_atom_site_label_1
_geom_torsion_atom_site_label_2
_geom_torsion_atom_site_label_3
_geom_torsion_atom_site_label_4
_geom_torsion
_geom_torsion_publ_flag
O24 S1 N26 C5 123.44(8) no
O24 S1 N26 C6 -56.15(9) no
O24 S1 C9 C7 -154.40(8) no
O24 S1 C9 C10 22.66(10) no
O25 S1 N26 C5 -5.10(9) no
O25 S1 N26 C6 175.31(8) no
O25 S1 C9 C7 -22.26(10) no
O25 S1 C9 C10 154.80(8) no
N26 S1 C9 C7 88.86(9) no
N26 S1 C9 C10 -94.08(9) no
C9 S1 N26 C5 -119.51(8) no
C9 S1 N26 C6 60.90(9) no
C3 S2 C12 C5 66.43(10) no
C3 S2 C12 C19 -115.12(9) no
C12 S2 C3 C2 -29.38(8) no
C12 S2 C3 C13 -155.83(7) no
S1 N26 C5 C12 121.82(9) no
S1 N26 C5 C17 -61.11(13) no
S1 N26 C6 O27 4.46(15) no
S1 N26 C6 C2 -173.70(7) no
C5 N26 C6 O27 -175.12(10) no
C5 N26 C6 C2 6.73(16) no
C6 N26 C5 C12 -58.62(15) no
C6 N26 C5 C17 118.46(12) no
C3 C2 C6 O27 -97.56(13) no
C3 C2 C6 N26 80.53(12) no
C6 C2 C3 S2 -54.89(12) no
C6 C2 C3 C13 67.50(12) no
S2 C3 C13 C18 54.24(12) no
S2 C3 C13 C20 -126.88(9) no
C2 C3 C13 C18 -70.70(13) no
C2 C3 C13 C20 108.17(11) no
C14 C4 C18 C13 1.22(19) no
C18 C4 C14 C21 0.1(2) no
N26 C5 C12 S2 -3.44(16) no
N26 C5 C12 C19 178.10(9) no
N26 C5 C17 C16 -179.68(9) no
C12 C5 C17 C16 -2.60(17) no
C17 C5 C12 S2 179.51(10) no
C17 C5 C12 C19 1.05(17) no
C9 C7 C11 C15 0.1(2) no
C11 C7 C9 S1 177.13(10) no
C11 C7 C9 C10 0.13(18) no
C10 C8 C15 C11 -0.74(18) no
C10 C8 C15 C22 178.70(10) no
C15 C8 C10 C9 0.99(18) no
S1 C9 C10 C8 -177.66(8) no
C7 C9 C10 C8 -0.68(18) no
C7 C11 C15 C8 0.2(2) no
C7 C11 C15 C22 -179.26(11) no
S2 C12 C19 C23 -177.15(9) no
C5 C12 C19 C23 1.34(19) no
C3 C13 C18 C4 177.34(10) no
C3 C13 C20 C21 -178.29(10) no
C18 C13 C20 C21 0.62(18) no
C20 C13 C18 C4 -1.54(18) no
C4 C14 C21 C20 -1.0(2) no
C17 C16 C23 C19 0.6(2) no
C23 C16 C17 C5 1.79(19) no
C12 C19 C23 C16 -2.2(2) no
C13 C20 C21 C14 0.6(2) no
